data_4134522
loop_
_publ_author_name
'Dai, Wen'
'Geib, Steven J.'
'Curran, Dennis P.'

_publ_section_title
;
 1,4-Hydroboration Reactions of Electron-Poor Aromatic Rings by
 N-Heterocyclic Carbene Boranes.
;
_journal_name_full 'Journal of the American Chemical Society'
_journal_paper_doi 10.1021/jacs.0c00490
_journal_year 2020
_chemical_formula_sum 'C29 H31 B N4'
_chemical_formula_weight 446.39
_space_group_crystal_system triclinic
_space_group_IT_number 2
_space_group_name_Hall '-P 1'
_space_group_name_H-M_alt 'P -1'
_atom_sites_solution_hydrogens mixed
_atom_sites_solution_primary 'intrinsic phasing'
_audit_creation_method SHELXL-2017/1
_cell_angle_alpha 103.0815(13)
_cell_angle_beta 93.1613(13)
_cell_angle_gamma 99.9907(11)
_cell_formula_units_Z 2
_cell_length_a 10.3229(3)
_cell_length_b 10.4949(3)
_cell_length_c 12.5496(3)
_cell_measurement_reflns_used 9984
_cell_measurement_temperature 150(2)
_cell_measurement_theta_max 68.267
_cell_measurement_theta_min 4.370
_cell_volume 1297.90(6)
_computing_structure_refinement 'SHELXL-2017/1 (Sheldrick, 2017)'
_diffrn_ambient_temperature 150(2)
_diffrn_measured_fraction_theta_full 0.978
_diffrn_measured_fraction_theta_max 0.978
_diffrn_measurement_device_type 'Bruker Apex II CCD'
_diffrn_measurement_method 'omega and phi scans'
_diffrn_radiation_type CuK\a
_diffrn_radiation_wavelength 1.54178
_diffrn_reflns_av_R_equivalents 0.0209
_diffrn_reflns_av_unetI/netI 0.0183
_diffrn_reflns_Laue_measured_fraction_full 0.978
_diffrn_reflns_Laue_measured_fraction_max 0.978
_diffrn_reflns_limit_h_max 12
_diffrn_reflns_limit_h_min -12
_diffrn_reflns_limit_k_max 12
_diffrn_reflns_limit_k_min -12
_diffrn_reflns_limit_l_max 15
_diffrn_reflns_limit_l_min -15
_diffrn_reflns_number 21682
_diffrn_reflns_point_group_measured_fraction_full 0.978
_diffrn_reflns_point_group_measured_fraction_max 0.978
_diffrn_reflns_theta_full 67.679
_diffrn_reflns_theta_max 68.218
_diffrn_reflns_theta_min 3.633
_diffrn_source 'Bruker X8 Prospector Ultra Cu IMuS'
_exptl_absorpt_coefficient_mu 0.518
_exptl_absorpt_correction_T_max 0.92
_exptl_absorpt_correction_T_min 0.89
_exptl_absorpt_correction_type multi-scan
_exptl_absorpt_process_details 'Bruker Sadabs'
_exptl_crystal_colour colorless
_exptl_crystal_density_diffrn 1.142
_exptl_crystal_description 'rectangular prism'
_exptl_crystal_F_000 476
_exptl_crystal_size_max 0.230
_exptl_crystal_size_mid 0.190
_exptl_crystal_size_min 0.170
_refine_diff_density_max 0.287
_refine_diff_density_min -0.201
_refine_diff_density_rms 0.037
_refine_ls_extinction_method none
_refine_ls_goodness_of_fit_ref 2.078
_refine_ls_hydrogen_treatment mixed
_refine_ls_matrix_type full
_refine_ls_number_parameters 420
_refine_ls_number_reflns 4647
_refine_ls_number_restraints 0
_refine_ls_restrained_S_all 2.078
_refine_ls_R_factor_all 0.0467
_refine_ls_R_factor_gt 0.0446
_refine_ls_shift/su_max 0.014
_refine_ls_shift/su_mean 0.000
_refine_ls_structure_factor_coef Fsqd
_refine_ls_weighting_details 'w=1/[\s^2^(Fo^2^)+(0.0680P)^2^] where P=(Fo^2^+2Fc^2^)/3'
_refine_ls_weighting_scheme calc
_refine_ls_wR_factor_gt 0.1575
_refine_ls_wR_factor_ref 0.1599
_reflns_Friedel_coverage 0.000
_reflns_number_gt 4381
_reflns_number_total 4647
_reflns_threshold_expression 'I > 2\s(I)'
_cod_data_source_file ja0c00490_si_003.cif
_cod_data_source_block wendai011419
_cod_database_code 4134522
_shelx_shelxl_version_number 2017/1
_shelx_space_group_comment
;
The symmetry employed for this shelxl refinement is uniquely defined
by the following loop, which should always be used as a source of
symmetry information in preference to the above space-group names.
They are only intended as comments.
;
_shelx_estimated_absorpt_t_min 0.890
_shelx_estimated_absorpt_t_max 0.917

loop_
_space_group_symop_operation_xyz
'x, y, z'
'-x, -y, -z'

loop_
_atom_site_label
_atom_site_type_symbol
_atom_site_fract_x
_atom_site_fract_y
_atom_site_fract_z
_atom_site_U_iso_or_equiv
_atom_site_adp_type
_atom_site_occupancy
_atom_site_site_symmetry_order
_atom_site_calc_flag
_atom_site_refinement_flags_posn
_atom_site_refinement_flags_adp
_atom_site_refinement_flags_occupancy
_atom_site_disorder_assembly
_atom_site_disorder_group
B1 B 0.67421(13) 0.18387(13) 0.68843(11) 0.0265(3) Uani 1 1 d . . . . .
H1A H 0.7543(18) 0.2142(17) 0.6369(15) 0.047(5) Uiso 1 1 d . . . . .
H1B H 0.6071(16) 0.0870(15) 0.6463(13) 0.032(4) Uiso 1 1 d . . . . .
C1 C 0.58619(11) 0.29769(11) 0.71567(9) 0.0253(3) Uani 1 1 d . . . . .
N1 N 0.61042(10) 0.42327(10) 0.70082(8) 0.0266(3) Uani 1 1 d . . . . .
C2 C 0.51145(12) 0.49122(12) 0.73831(11) 0.0310(3) Uani 1 1 d . . . . .
H2 H 0.5149(17) 0.5810(17) 0.7373(14) 0.040(4) Uiso 1 1 d . . . . .
N2 N 0.47129(10) 0.28857(10) 0.76272(8) 0.0267(3) Uani 1 1 d . . . . .
C3 C 0.42438(12) 0.40712(12) 0.77722(11) 0.0310(3) Uani 1 1 d . . . . .
H3 H 0.3483(17) 0.4198(15) 0.8124(13) 0.035(4) Uiso 1 1 d . . . . .
N3 N 0.61340(14) -0.17843(12) 0.75825(12) 0.0481(3) Uani 1 1 d . . . . .
C4 C 0.69357(14) 0.43731(13) 0.52529(11) 0.0342(3) Uani 1 1 d . . . . .
N4 N 1.16635(12) 0.47702(13) 0.92184(11) 0.0460(3) Uani 1 1 d . . . . .
C5 C 0.78212(15) 0.50281(16) 0.46650(13) 0.0412(4) Uani 1 1 d . . . . .
H5 H 0.7732(19) 0.4732(18) 0.3860(16) 0.049(5) Uiso 1 1 d . . . . .
C6 C 0.88448(15) 0.60696(15) 0.51851(14) 0.0414(4) Uani 1 1 d . . . . .
C7 C 0.90029(14) 0.64204(14) 0.63216(13) 0.0383(3) Uani 1 1 d . . . . .
H7 H 0.968(2) 0.7159(19) 0.6688(16) 0.049(5) Uiso 1 1 d . . . . .
C8 C 0.81476(12) 0.58056(12) 0.69567(12) 0.0320(3) Uani 1 1 d . . . . .
C9 C 0.71138(12) 0.47909(12) 0.63973(11) 0.0289(3) Uani 1 1 d . . . . .
C10 C 0.58313(16) 0.32653(16) 0.46760(12) 0.0429(4) Uani 1 1 d . . . . .
H10A H 0.590(2) 0.245(2) 0.4893(16) 0.056(5) Uiso 1 1 d . . . . .
H10B H 0.587(2) 0.3109(19) 0.3895(18) 0.056(5) Uiso 1 1 d . . . . .
H10C H 0.499(2) 0.3516(19) 0.4825(17) 0.056(5) Uiso 1 1 d . . . . .
C11 C 0.9751(2) 0.6793(2) 0.4517(2) 0.0595(5) Uani 1 1 d . . . . .
H11A H 0.979(3) 0.775(3) 0.475(2) 0.091(8) Uiso 1 1 d . . . . .
H11B H 1.066(4) 0.685(3) 0.475(3) 0.125(12) Uiso 1 1 d . . . . .
H11C H 0.967(4) 0.641(4) 0.377(3) 0.127(12) Uiso 1 1 d . . . . .
C12 C 0.83459(15) 0.62400(15) 0.81886(13) 0.0391(3) Uani 1 1 d . . . . .
H12A H 0.843(2) 0.719(2) 0.8444(17) 0.060(5) Uiso 1 1 d . . . . .
H12B H 0.773(3) 0.575(2) 0.855(2) 0.075(7) Uiso 1 1 d . . . . .
H12C H 0.919(4) 0.589(3) 0.844(3) 0.123(11) Uiso 1 1 d . . . . .
C13 C 0.40901(12) 0.16215(13) 0.89867(11) 0.0313(3) Uani 1 1 d . . . . .
C14 C 0.34761(13) 0.04325(15) 0.92218(12) 0.0376(3) Uani 1 1 d . . . . .
H14 H 0.351(2) 0.0357(19) 0.9985(17) 0.055(5) Uiso 1 1 d . . . . .
C15 C 0.28160(13) -0.06445(13) 0.83970(13) 0.0377(3) Uani 1 1 d . . . . .
C16 C 0.27405(13) -0.05076(12) 0.73227(12) 0.0348(3) Uani 1 1 d . . . . .
H16 H 0.2256(17) -0.1295(17) 0.6716(14) 0.040(4) Uiso 1 1 d . . . . .
C17 C 0.33306(12) 0.06600(12) 0.70435(11) 0.0301(3) Uani 1 1 d . . . . .
C18 C 0.40314(11) 0.16912(11) 0.78933(10) 0.0273(3) Uani 1 1 d . . . . .
C19 C 0.47632(15) 0.27815(16) 0.98993(12) 0.0406(3) Uani 1 1 d . . . . .
H19A H 0.484(2) 0.2518(19) 1.0575(18) 0.054(5) Uiso 1 1 d . . . . .
H19B H 0.568(2) 0.312(2) 0.9760(17) 0.060(5) Uiso 1 1 d . . . . .
H19C H 0.427(2) 0.3548(19) 1.0043(16) 0.051(5) Uiso 1 1 d . . . . .
C20 C 0.21863(19) -0.19198(18) 0.86710(17) 0.0601(5) Uani 1 1 d . . . . .
H20A H 0.180381 -0.257801 0.799231 0.090 Uiso 1 1 calc R U . . .
H20B H 0.148826 -0.174761 0.915222 0.090 Uiso 1 1 calc R U . . .
H20C H 0.285657 -0.226460 0.904689 0.090 Uiso 1 1 calc R U . . .
C21 C 0.31847(15) 0.07898(15) 0.58769(12) 0.0394(3) Uani 1 1 d . . . . .
H21A H 0.400(2) 0.075(2) 0.5581(19) 0.065(6) Uiso 1 1 d . . . . .
H21B H 0.307(2) 0.169(2) 0.5861(19) 0.068(6) Uiso 1 1 d . . . . .
H21C H 0.251(2) 0.006(2) 0.5392(18) 0.065(6) Uiso 1 1 d . . . . .
C22 C 0.74379(12) 0.16375(12) 0.80612(10) 0.0276(3) Uani 1 1 d . . . . .
H22 H 0.6727(17) 0.1605(15) 0.8570(14) 0.035(4) Uiso 1 1 d . . . . .
C23 C 0.79303(13) 0.03403(12) 0.78358(11) 0.0312(3) Uani 1 1 d . . . . .
C24 C 0.91982(14) 0.02498(13) 0.77830(13) 0.0398(3) Uani 1 1 d . . . . .
H24 H 0.943(2) -0.0638(19) 0.7631(16) 0.053(5) Uiso 1 1 d . . . . .
C25 C 1.02823(14) 0.14394(14) 0.79832(15) 0.0416(4) Uani 1 1 d . . . . .
H25A H 1.100(2) 0.133(2) 0.8473(18) 0.058(5) Uiso 1 1 d . . . . .
H25B H 1.067(2) 0.149(2) 0.7273(18) 0.060(6) Uiso 1 1 d . . . . .
C26 C 0.98045(12) 0.27004(12) 0.84992(11) 0.0300(3) Uani 1 1 d . . . . .
C27 C 0.85254(12) 0.27642(12) 0.85477(10) 0.0288(3) Uani 1 1 d . . . . .
H27 H 0.8262(17) 0.3594(17) 0.8913(14) 0.040(4) Uiso 1 1 d . . . . .
C28 C 0.69385(14) -0.08472(13) 0.76651(12) 0.0363(3) Uani 1 1 d . . . . .
C29 C 1.08093(13) 0.38693(13) 0.89140(11) 0.0344(3) Uani 1 1 d . . . . .

loop_
_atom_site_aniso_label
_atom_site_aniso_U_11
_atom_site_aniso_U_22
_atom_site_aniso_U_33
_atom_site_aniso_U_23
_atom_site_aniso_U_13
_atom_site_aniso_U_12
B1 0.0236(6) 0.0273(6) 0.0292(7) 0.0049(5) 0.0045(5) 0.0080(5)
C1 0.0225(5) 0.0291(6) 0.0242(6) 0.0055(4) 0.0019(4) 0.0054(4)
N1 0.0233(5) 0.0280(5) 0.0293(5) 0.0059(4) 0.0042(4) 0.0076(4)
C2 0.0283(6) 0.0285(6) 0.0372(7) 0.0058(5) 0.0064(5) 0.0103(5)
N2 0.0230(5) 0.0281(5) 0.0289(5) 0.0047(4) 0.0047(4) 0.0064(4)
C3 0.0247(6) 0.0314(6) 0.0374(7) 0.0044(5) 0.0079(5) 0.0102(5)
N3 0.0500(8) 0.0337(6) 0.0567(8) 0.0124(6) -0.0031(6) -0.0018(6)
C4 0.0341(7) 0.0406(7) 0.0338(7) 0.0139(6) 0.0054(5) 0.0158(6)
N4 0.0334(6) 0.0439(7) 0.0514(8) -0.0037(6) 0.0112(5) 0.0000(5)
C5 0.0451(8) 0.0537(8) 0.0364(8) 0.0219(6) 0.0137(6) 0.0229(7)
C6 0.0378(7) 0.0461(8) 0.0541(9) 0.0274(7) 0.0206(6) 0.0198(6)
C7 0.0304(7) 0.0337(7) 0.0558(9) 0.0161(6) 0.0129(6) 0.0094(5)
C8 0.0263(6) 0.0309(6) 0.0417(7) 0.0115(5) 0.0065(5) 0.0085(5)
C9 0.0265(6) 0.0315(6) 0.0327(7) 0.0119(5) 0.0070(5) 0.0093(5)
C10 0.0457(8) 0.0519(9) 0.0302(7) 0.0087(6) -0.0009(6) 0.0098(7)
C11 0.0580(11) 0.0646(11) 0.0771(13) 0.0440(10) 0.0357(10) 0.0239(9)
C12 0.0354(7) 0.0359(7) 0.0429(8) 0.0077(6) 0.0021(6) 0.0009(6)
C13 0.0223(6) 0.0385(7) 0.0329(7) 0.0071(5) 0.0057(5) 0.0067(5)
C14 0.0287(6) 0.0460(8) 0.0409(8) 0.0179(6) 0.0027(5) 0.0047(6)
C15 0.0286(6) 0.0356(7) 0.0512(8) 0.0160(6) 0.0006(6) 0.0059(5)
C16 0.0265(6) 0.0282(6) 0.0466(8) 0.0034(5) 0.0008(5) 0.0049(5)
C17 0.0241(6) 0.0310(6) 0.0340(7) 0.0029(5) 0.0045(5) 0.0080(5)
C18 0.0219(6) 0.0268(6) 0.0335(7) 0.0060(5) 0.0070(5) 0.0062(5)
C19 0.0368(7) 0.0490(8) 0.0309(7) 0.0043(6) 0.0057(6) 0.0008(6)
C20 0.0534(10) 0.0492(9) 0.0774(12) 0.0328(9) -0.0117(9) -0.0085(8)
C21 0.0364(7) 0.0429(8) 0.0336(7) 0.0021(6) 0.0008(6) 0.0034(6)
C22 0.0251(6) 0.0285(6) 0.0311(6) 0.0071(5) 0.0063(5) 0.0088(5)
C23 0.0327(7) 0.0237(6) 0.0372(7) 0.0077(5) 0.0019(5) 0.0058(5)
C24 0.0371(7) 0.0288(6) 0.0559(9) 0.0090(6) 0.0050(6) 0.0143(6)
C25 0.0310(7) 0.0337(7) 0.0607(10) 0.0070(6) 0.0079(7) 0.0126(6)
C26 0.0274(6) 0.0297(6) 0.0337(7) 0.0077(5) 0.0055(5) 0.0070(5)
C27 0.0317(6) 0.0264(6) 0.0292(6) 0.0050(5) 0.0048(5) 0.0100(5)
C28 0.0374(7) 0.0295(6) 0.0407(7) 0.0077(5) -0.0011(6) 0.0056(6)
C29 0.0294(6) 0.0367(7) 0.0357(7) 0.0039(5) 0.0081(5) 0.0075(5)

loop_
_atom_type_symbol
_atom_type_description
_atom_type_scat_dispersion_real
_atom_type_scat_dispersion_imag
_atom_type_scat_source
C C 0.0181 0.0091 'International Tables Vol C Tables 4.2.6.8 and 6.1.1.4'
H H 0.0000 0.0000 'International Tables Vol C Tables 4.2.6.8 and 6.1.1.4'
B B 0.0090 0.0039 'International Tables Vol C Tables 4.2.6.8 and 6.1.1.4'
N N 0.0311 0.0180 'International Tables Vol C Tables 4.2.6.8 and 6.1.1.4'

loop_
_geom_angle_atom_site_label_1
_geom_angle_atom_site_label_2
_geom_angle_atom_site_label_3
_geom_angle
_geom_angle_site_symmetry_1
_geom_angle_site_symmetry_3
_geom_angle_publ_flag
C1 B1 C22 109.54(10) . . ?
C1 B1 H1A 109.7(9) . . ?
C22 B1 H1A 109.1(9) . . ?
C1 B1 H1B 108.5(8) . . ?
C22 B1 H1B 107.6(8) . . ?
H1A B1 H1B 112.4(12) . . ?
N2 C1 N1 104.48(10) . . ?
N2 C1 B1 126.50(10) . . ?
N1 C1 B1 128.99(11) . . ?
C1 N1 C2 110.93(10) . . ?
C1 N1 C9 127.21(10) . . ?
C2 N1 C9 121.21(10) . . ?
C3 C2 N1 106.86(11) . . ?
C3 C2 H2 131.0(11) . . ?
N1 C2 H2 122.1(11) . . ?
C1 N2 C3 111.09(10) . . ?
C1 N2 C18 124.33(10) . . ?
C3 N2 C18 124.52(10) . . ?
C2 C3 N2 106.65(11) . . ?
C2 C3 H3 130.9(10) . . ?
N2 C3 H3 122.3(10) . . ?
C5 C4 C9 117.49(13) . . ?
C5 C4 C10 121.14(13) . . ?
C9 C4 C10 121.37(12) . . ?
C6 C5 C4 122.02(14) . . ?
C6 C5 H5 119.1(11) . . ?
C4 C5 H5 118.9(11) . . ?
C7 C6 C5 118.25(13) . . ?
C7 C6 C11 121.32(17) . . ?
C5 C6 C11 120.42(17) . . ?
C6 C7 C8 122.43(14) . . ?
C6 C7 H7 119.0(12) . . ?
C8 C7 H7 118.4(12) . . ?
C7 C8 C9 117.18(13) . . ?
C7 C8 C12 120.42(12) . . ?
C9 C8 C12 122.39(12) . . ?
C4 C9 C8 122.56(12) . . ?
C4 C9 N1 117.72(11) . . ?
C8 C9 N1 119.42(11) . . ?
C4 C10 H10A 110.8(12) . . ?
C4 C10 H10B 109.8(12) . . ?
H10A C10 H10B 108.3(16) . . ?
C4 C10 H10C 110.0(12) . . ?
H10A C10 H10C 111.1(17) . . ?
H10B C10 H10C 106.8(17) . . ?
C6 C11 H11A 110.2(17) . . ?
C6 C11 H11B 112(2) . . ?
H11A C11 H11B 94(3) . . ?
C6 C11 H11C 116(2) . . ?
H11A C11 H11C 119(3) . . ?
H11B C11 H11C 104(3) . . ?
C8 C12 H12A 111.6(13) . . ?
C8 C12 H12B 114.6(15) . . ?
H12A C12 H12B 113.1(19) . . ?
C8 C12 H12C 106.6(19) . . ?
H12A C12 H12C 113(2) . . ?
H12B C12 H12C 97(2) . . ?
C18 C13 C14 117.65(12) . . ?
C18 C13 C19 121.91(12) . . ?
C14 C13 C19 120.43(13) . . ?
C15 C14 C13 121.67(13) . . ?
C15 C14 H14 119.2(11) . . ?
C13 C14 H14 119.1(11) . . ?
C16 C15 C14 118.50(12) . . ?
C16 C15 C20 120.96(14) . . ?
C14 C15 C20 120.54(14) . . ?
C15 C16 C17 122.13(12) . . ?
C15 C16 H16 118.7(10) . . ?
C17 C16 H16 119.2(10) . . ?
C18 C17 C16 117.21(12) . . ?
C18 C17 C21 122.19(12) . . ?
C16 C17 C21 120.59(12) . . ?
C13 C18 C17 122.71(12) . . ?
C13 C18 N2 118.53(11) . . ?
C17 C18 N2 118.75(11) . . ?
C13 C19 H19A 110.7(12) . . ?
C13 C19 H19B 111.5(12) . . ?
H19A C19 H19B 105.5(18) . . ?
C13 C19 H19C 113.5(11) . . ?
H19A C19 H19C 105.9(16) . . ?
H19B C19 H19C 109.3(16) . . ?
C15 C20 H20A 109.5 . . ?
C15 C20 H20B 109.5 . . ?
H20A C20 H20B 109.5 . . ?
C15 C20 H20C 109.5 . . ?
H20A C20 H20C 109.5 . . ?
H20B C20 H20C 109.5 . . ?
C17 C21 H21A 108.6(14) . . ?
C17 C21 H21B 110.3(14) . . ?
H21A C21 H21B 102.0(19) . . ?
C17 C21 H21C 113.2(13) . . ?
H21A C21 H21C 107.3(18) . . ?
H21B C21 H21C 114.6(19) . . ?
C27 C22 C23 110.76(10) . . ?
C27 C22 B1 110.61(10) . . ?
C23 C22 B1 109.25(10) . . ?
C27 C22 H22 109.8(9) . . ?
C23 C22 H22 109.9(9) . . ?
B1 C22 H22 106.5(10) . . ?
C24 C23 C28 119.88(11) . . ?
C24 C23 C22 124.10(11) . . ?
C28 C23 C22 116.02(11) . . ?
C23 C24 C25 122.79(11) . . ?
C23 C24 H24 118.5(12) . . ?
C25 C24 H24 118.7(12) . . ?
C24 C25 C26 111.39(11) . . ?
C24 C25 H25A 109.7(12) . . ?
C26 C25 H25A 108.8(12) . . ?
C24 C25 H25B 109.0(12) . . ?
C26 C25 H25B 112.1(12) . . ?
H25A C25 H25B 105.7(17) . . ?
C27 C26 C29 120.58(11) . . ?
C27 C26 C25 123.24(12) . . ?
C29 C26 C25 116.15(11) . . ?
C26 C27 C22 123.70(11) . . ?
C26 C27 H27 120.5(10) . . ?
C22 C27 H27 115.8(10) . . ?
N3 C28 C23 176.62(16) . . ?
N4 C29 C26 176.32(13) . . ?

loop_
_geom_bond_atom_site_label_1
_geom_bond_atom_site_label_2
_geom_bond_distance
_geom_bond_site_symmetry_2
_geom_bond_publ_flag
B1 C1 1.6110(16) . ?
B1 C22 1.6789(18) . ?
B1 H1A 1.125(18) . ?
B1 H1B 1.124(15) . ?
C1 N2 1.3520(15) . ?
C1 N1 1.3551(16) . ?
N1 C2 1.3884(15) . ?
N1 C9 1.4480(16) . ?
C2 C3 1.3393(19) . ?
C2 H2 0.940(17) . ?
N2 C3 1.3899(15) . ?
N2 C18 1.4448(15) . ?
C3 H3 0.937(17) . ?
N3 C28 1.1526(19) . ?
C4 C5 1.392(2) . ?
C4 C9 1.3952(19) . ?
C4 C10 1.498(2) . ?
N4 C29 1.1521(18) . ?
C5 C6 1.392(2) . ?
C5 H5 0.98(2) . ?
C6 C7 1.383(2) . ?
C6 C11 1.511(2) . ?
C7 C8 1.3943(19) . ?
C7 H7 0.96(2) . ?
C8 C9 1.3965(18) . ?
C8 C12 1.501(2) . ?
C10 H10A 0.97(2) . ?
C10 H10B 0.96(2) . ?
C10 H10C 0.96(2) . ?
C11 H11A 0.97(3) . ?
C11 H11B 0.96(4) . ?
C11 H11C 0.93(4) . ?
C12 H12A 0.96(2) . ?
C12 H12B 0.95(3) . ?
C12 H12C 1.06(4) . ?
C13 C18 1.3891(19) . ?
C13 C14 1.400(2) . ?
C13 C19 1.5047(19) . ?
C14 C15 1.392(2) . ?
C14 H14 0.98(2) . ?
C15 C16 1.387(2) . ?
C15 C20 1.504(2) . ?
C16 C17 1.3980(19) . ?
C16 H16 1.021(17) . ?
C17 C18 1.3974(18) . ?
C17 C21 1.503(2) . ?
C19 H19A 0.95(2) . ?
C19 H19B 0.99(2) . ?
C19 H19C 1.01(2) . ?
C20 H20A 0.9800 . ?
C20 H20B 0.9800 . ?
C20 H20C 0.9800 . ?
C21 H21A 0.95(3) . ?
C21 H21B 0.97(2) . ?
C21 H21C 1.00(2) . ?
C22 C27 1.4725(17) . ?
C22 C23 1.5077(16) . ?
C22 H22 1.000(17) . ?
C23 C24 1.333(2) . ?
C23 C28 1.4352(18) . ?
C24 C25 1.489(2) . ?
C24 H24 0.98(2) . ?
C25 C26 1.5126(17) . ?
C25 H25A 0.98(2) . ?
C25 H25B 1.00(2) . ?
C26 C27 1.3376(18) . ?
C26 C29 1.4358(18) . ?
C27 H27 0.979(18) . ?

loop_
_geom_torsion_atom_site_label_1
_geom_torsion_atom_site_label_2
_geom_torsion_atom_site_label_3
_geom_torsion_atom_site_label_4
_geom_torsion
_geom_torsion_site_symmetry_1
_geom_torsion_site_symmetry_2
_geom_torsion_site_symmetry_3
_geom_torsion_site_symmetry_4
_geom_torsion_publ_flag
C22 B1 C1 N2 -69.80(14) . . . . ?
C22 B1 C1 N1 107.92(13) . . . . ?
N2 C1 N1 C2 -0.01(13) . . . . ?
B1 C1 N1 C2 -178.11(11) . . . . ?
N2 C1 N1 C9 -170.75(11) . . . . ?
B1 C1 N1 C9 11.15(19) . . . . ?
C1 N1 C2 C3 0.09(14) . . . . ?
C9 N1 C2 C3 171.47(11) . . . . ?
N1 C1 N2 C3 -0.08(13) . . . . ?
B1 C1 N2 C3 178.09(11) . . . . ?
N1 C1 N2 C18 177.08(10) . . . . ?
B1 C1 N2 C18 -4.75(18) . . . . ?
N1 C2 C3 N2 -0.13(14) . . . . ?
C1 N2 C3 C2 0.13(15) . . . . ?
C18 N2 C3 C2 -177.02(11) . . . . ?
C9 C4 C5 C6 -0.5(2) . . . . ?
C10 C4 C5 C6 179.26(12) . . . . ?
C4 C5 C6 C7 2.4(2) . . . . ?
C4 C5 C6 C11 -177.46(13) . . . . ?
C5 C6 C7 C8 -2.5(2) . . . . ?
C11 C6 C7 C8 177.29(13) . . . . ?
C6 C7 C8 C9 0.82(19) . . . . ?
C6 C7 C8 C12 -178.82(12) . . . . ?
C5 C4 C9 C8 -1.33(19) . . . . ?
C10 C4 C9 C8 178.91(12) . . . . ?
C5 C4 C9 N1 172.37(11) . . . . ?
C10 C4 C9 N1 -7.40(18) . . . . ?
C7 C8 C9 C4 1.18(18) . . . . ?
C12 C8 C9 C4 -179.19(12) . . . . ?
C7 C8 C9 N1 -172.41(11) . . . . ?
C12 C8 C9 N1 7.23(18) . . . . ?
C1 N1 C9 C4 72.58(15) . . . . ?
C2 N1 C9 C4 -97.30(14) . . . . ?
C1 N1 C9 C8 -113.52(13) . . . . ?
C2 N1 C9 C8 76.60(14) . . . . ?
C18 C13 C14 C15 -0.6(2) . . . . ?
C19 C13 C14 C15 178.28(13) . . . . ?
C13 C14 C15 C16 -1.9(2) . . . . ?
C13 C14 C15 C20 178.86(14) . . . . ?
C14 C15 C16 C17 1.6(2) . . . . ?
C20 C15 C16 C17 -179.18(13) . . . . ?
C15 C16 C17 C18 1.21(19) . . . . ?
C15 C16 C17 C21 -177.72(12) . . . . ?
C14 C13 C18 C17 3.58(18) . . . . ?
C19 C13 C18 C17 -175.28(12) . . . . ?
C14 C13 C18 N2 -177.06(10) . . . . ?
C19 C13 C18 N2 4.07(18) . . . . ?
C16 C17 C18 C13 -3.87(18) . . . . ?
C21 C17 C18 C13 175.04(12) . . . . ?
C16 C17 C18 N2 176.77(10) . . . . ?
C21 C17 C18 N2 -4.32(17) . . . . ?
C1 N2 C18 C13 105.00(13) . . . . ?
C3 N2 C18 C13 -78.22(15) . . . . ?
C1 N2 C18 C17 -75.62(15) . . . . ?
C3 N2 C18 C17 101.17(14) . . . . ?
C1 B1 C22 C27 -73.70(12) . . . . ?
C1 B1 C22 C23 164.13(10) . . . . ?
C27 C22 C23 C24 -17.74(19) . . . . ?
B1 C22 C23 C24 104.34(15) . . . . ?
C27 C22 C23 C28 162.68(11) . . . . ?
B1 C22 C23 C28 -75.24(14) . . . . ?
C28 C23 C24 C25 -178.17(14) . . . . ?
C22 C23 C24 C25 2.3(2) . . . . ?
C23 C24 C25 C26 13.3(2) . . . . ?
C24 C25 C26 C27 -13.1(2) . . . . ?
C24 C25 C26 C29 168.91(13) . . . . ?
C29 C26 C27 C22 174.90(12) . . . . ?
C25 C26 C27 C22 -3.0(2) . . . . ?
C23 C22 C27 C26 17.89(17) . . . . ?
B1 C22 C27 C26 -103.39(14) . . . . ?
